data_7160060
loop_
_publ_author_name
'Gong, Yingbin'
'Yan, Leilei'
'Guo, Zhiqiang'

_publ_section_title
;
 Na<sub>2</sub>CO<sub>3</sub>-promoted synthesis of thiocarbamates from
 isocyanates and thiols under mild conditions.
;
_journal_issue 31
_journal_name_full 'Organic &amp; biomolecular chemistry'
_journal_page_first 6277
_journal_page_last 6281
_journal_paper_doi 10.1039/d4ob01068j
_journal_volume 22
_journal_year 2024
_chemical_formula_sum 'C45 H45 N3 O6 S3'
_chemical_formula_weight 820.02
_space_group_crystal_system monoclinic
_space_group_IT_number 14
_space_group_name_Hall '-P 2yn'
_space_group_name_H-M_alt 'P 1 21/n 1'
_atom_sites_solution_hydrogens geom
_audit_creation_method SHELXL-2014/7
_audit_update_record
;
2021-11-06 deposited with the CCDC.	2024-07-17 downloaded from the CCDC.
;
_cell_angle_alpha 90
_cell_angle_beta 94.1990(10)
_cell_angle_gamma 90
_cell_formula_units_Z 4
_cell_length_a 14.2283(6)
_cell_length_b 14.9598(6)
_cell_length_c 20.4993(8)
_cell_measurement_reflns_used 9895
_cell_measurement_temperature 273(2)
_cell_measurement_theta_max 28.20
_cell_measurement_theta_min 2.72
_cell_volume 4351.6(3)
_computing_cell_refinement 'Bruker SAINT'
_computing_data_collection 'Bruker APEX2'
_computing_data_reduction 'Bruker SAINT'
_computing_molecular_graphics 'Bruker SHELXTL'
_computing_publication_material 'Bruker SHELXTL'
_computing_structure_refinement 'SHELXL-2014/7 (Sheldrick, 2014)'
_computing_structure_solution 'SHELXS-97 (Sheldrick 2008)'
_diffrn_ambient_temperature 273(2)
_diffrn_measured_fraction_theta_full 0.990
_diffrn_measured_fraction_theta_max 0.992
_diffrn_measurement_device_type 'Bruker APEX-II CCD'
_diffrn_measurement_method '\f and \w scans'
_diffrn_radiation_type MoK\a
_diffrn_radiation_wavelength 0.71073
_diffrn_reflns_av_R_equivalents 0.0396
_diffrn_reflns_av_unetI/netI 0.0347
_diffrn_reflns_Laue_measured_fraction_full 0.990
_diffrn_reflns_Laue_measured_fraction_max 0.992
_diffrn_reflns_limit_h_max 18
_diffrn_reflns_limit_h_min -18
_diffrn_reflns_limit_k_max 18
_diffrn_reflns_limit_k_min -19
_diffrn_reflns_limit_l_max 27
_diffrn_reflns_limit_l_min -27
_diffrn_reflns_number 44821
_diffrn_reflns_point_group_measured_fraction_full 0.990
_diffrn_reflns_point_group_measured_fraction_max 0.992
_diffrn_reflns_theta_full 25.242
_diffrn_reflns_theta_max 28.314
_diffrn_reflns_theta_min 2.723
_exptl_absorpt_coefficient_mu 0.220
_exptl_absorpt_correction_T_max 0.7457
_exptl_absorpt_correction_T_min 0.6706
_exptl_absorpt_correction_type multi-scan
_exptl_absorpt_process_details SADABS
_exptl_crystal_colour colorless
_exptl_crystal_density_diffrn 1.252
_exptl_crystal_description block
_exptl_crystal_F_000 1728
_exptl_crystal_size_max 0.200
_exptl_crystal_size_mid 0.130
_exptl_crystal_size_min 0.060
_refine_diff_density_max 0.367
_refine_diff_density_min -0.440
_refine_diff_density_rms 0.037
_refine_ls_extinction_method none
_refine_ls_goodness_of_fit_ref 1.017
_refine_ls_hydrogen_treatment constr
_refine_ls_matrix_type full
_refine_ls_number_parameters 520
_refine_ls_number_reflns 10734
_refine_ls_number_restraints 0
_refine_ls_restrained_S_all 1.017
_refine_ls_R_factor_all 0.0854
_refine_ls_R_factor_gt 0.0551
_refine_ls_shift/su_max 0.001
_refine_ls_shift/su_mean 0.000
_refine_ls_structure_factor_coef Fsqd
_refine_ls_weighting_details 'w=1/[\s^2^(Fo^2^)+(0.0539P)^2^+2.0407P] where P=(Fo^2^+2Fc^2^)/3'
_refine_ls_weighting_scheme calc
_refine_ls_wR_factor_gt 0.1306
_refine_ls_wR_factor_ref 0.1527
_reflns_Friedel_coverage 0.000
_reflns_number_gt 7389
_reflns_number_total 10734
_reflns_threshold_expression 'I > 2\s(I)'
_cod_data_source_file d4ob01068j2.cif
_cod_data_source_block 1
_cod_depositor_comments
;
The following automatic conversions were performed:

data item '_exptl_absorpt_correction_type' value 'Multi-scan' was
changed to 'multi-scan' in accordance with the
/home/data/users/saulius/crontab/automatic-downloads/rss-feeds/RSC/lib/dictionaries/cif_core.dic
dictionary named 'cif_core.dic' version 2.4.2 last updated on
2011-04-26.

Automatic conversion script
Id: cif_fix_values 8170 2020-07-09 18:12:32Z antanas 

 Adding full bibliography for 7160060--7160061.cif.
;
_cod_original_sg_symbol_H-M 'P 21/n'
_cod_database_code 7160060
_shelx_shelxl_version_number 2014/7
_shelx_space_group_comment
;
The symmetry employed for this shelxl refinement is uniquely defined
by the following loop, which should always be used as a source of
symmetry information in preference to the above space-group names.
They are only intended as comments.
;
_shelx_estimated_absorpt_t_min 0.957
_shelx_estimated_absorpt_t_max 0.987

loop_
_space_group_symop_operation_xyz
'x, y, z'
'-x+1/2, y+1/2, -z+1/2'
'-x, -y, -z'
'x-1/2, -y-1/2, z-1/2'

loop_
_atom_site_label
_atom_site_type_symbol
_atom_site_fract_x
_atom_site_fract_y
_atom_site_fract_z
_atom_site_U_iso_or_equiv
_atom_site_adp_type
_atom_site_occupancy
_atom_site_site_symmetry_order
_atom_site_calc_flag
_atom_site_refinement_flags_posn
_atom_site_refinement_flags_adp
_atom_site_refinement_flags_occupancy
_atom_site_disorder_assembly
_atom_site_disorder_group
C1 C 0.44325(13) 0.89622(14) 0.29553(9) 0.0477(4) Uani 1 1 d . . . . .
C2 C 0.41295(16) 0.8909(2) 0.35771(11) 0.0782(8) Uani 1 1 d . . . . .
H2 H 0.4563 0.8860 0.3937 0.094 Uiso 1 1 calc R U . . .
C3 C 0.31737(17) 0.8930(2) 0.36602(12) 0.0835(9) Uani 1 1 d . . . . .
H3 H 0.2976 0.8892 0.4082 0.100 Uiso 1 1 calc R U . . .
C4 C 0.25044(14) 0.90031(16) 0.31430(12) 0.0599(5) Uani 1 1 d . . . . .
C5 C 0.14643(16) 0.9012(2) 0.32452(15) 0.0838(8) Uani 1 1 d . . . . .
H5A H 0.1155 0.9452 0.2964 0.126 Uiso 1 1 calc R U . . .
H5B H 0.1376 0.9156 0.3693 0.126 Uiso 1 1 calc R U . . .
H5C H 0.1201 0.8433 0.3144 0.126 Uiso 1 1 calc R U . . .
C6 C 0.28227(14) 0.90606(16) 0.25276(11) 0.0597(5) Uani 1 1 d . . . . .
H6 H 0.2389 0.9115 0.2168 0.072 Uiso 1 1 calc R U . . .
C7 C 0.37718(14) 0.90388(16) 0.24311(10) 0.0558(5) Uani 1 1 d . . . . .
H7 H 0.3968 0.9076 0.2009 0.067 Uiso 1 1 calc R U . . .
C8 C 0.61587(13) 0.89047(13) 0.32375(9) 0.0458(4) Uani 1 1 d . . . . .
C9 C 0.81058(13) 0.89181(16) 0.34425(10) 0.0534(5) Uani 1 1 d . . . . .
C10 C 0.84919(16) 0.96417(16) 0.37791(12) 0.0647(6) Uani 1 1 d . . . . .
H10 H 0.8228 1.0206 0.3709 0.078 Uiso 1 1 calc R U . . .
C11 C 0.92634(16) 0.95391(15) 0.42175(12) 0.0644(6) Uani 1 1 d . . . . .
H11 H 0.9518 1.0033 0.4442 0.077 Uiso 1 1 calc R U . . .
C12 C 0.96602(13) 0.87051(14) 0.43253(10) 0.0486(4) Uani 1 1 d . . . . .
C13 C 0.92771(15) 0.79779(15) 0.39973(11) 0.0572(5) Uani 1 1 d . . . . .
H13 H 0.9535 0.7413 0.4072 0.069 Uiso 1 1 calc R U . . .
C14 C 0.85059(15) 0.80900(16) 0.35565(11) 0.0608(6) Uani 1 1 d . . . . .
H14 H 0.8251 0.7596 0.3332 0.073 Uiso 1 1 calc R U . . .
C15 C 1.09013(19) 0.7841(2) 0.48631(15) 0.0863(8) Uani 1 1 d . . . . .
H15A H 1.0482 0.7422 0.5045 0.129 Uiso 1 1 calc R U . . .
H15B H 1.1447 0.7923 0.5161 0.129 Uiso 1 1 calc R U . . .
H15C H 1.1092 0.7616 0.4454 0.129 Uiso 1 1 calc R U . . .
C16 C 0.75972(15) 0.75021(14) 0.50939(10) 0.0517(5) Uani 1 1 d . . . . .
C17 C 0.76637(18) 0.83833(16) 0.52870(12) 0.0651(6) Uani 1 1 d . . . . .
H17 H 0.7245 0.8803 0.5098 0.078 Uiso 1 1 calc R U . . .
C18 C 0.83460(19) 0.86460(17) 0.57572(13) 0.0735(7) Uani 1 1 d . . . . .
H18 H 0.8380 0.9244 0.5881 0.088 Uiso 1 1 calc R U . . .
C19 C 0.89838(17) 0.80461(17) 0.60515(11) 0.0640(6) Uani 1 1 d . . . . .
C20 C 0.9753(2) 0.8330(2) 0.65603(15) 0.0907(9) Uani 1 1 d . . . . .
H20A H 0.9728 0.7963 0.6943 0.136 Uiso 1 1 calc R U . . .
H20B H 0.9661 0.8944 0.6676 0.136 Uiso 1 1 calc R U . . .
H20C H 1.0356 0.8264 0.6385 0.136 Uiso 1 1 calc R U . . .
C21 C 0.89128(17) 0.71715(17) 0.58488(11) 0.0650(6) Uani 1 1 d . . . . .
H21 H 0.9338 0.6755 0.6035 0.078 Uiso 1 1 calc R U . . .
C22 C 0.82321(16) 0.68896(16) 0.53787(11) 0.0611(5) Uani 1 1 d . . . . .
H22 H 0.8200 0.6292 0.5254 0.073 Uiso 1 1 calc R U . . .
C23 C 0.65794(15) 0.64582(15) 0.44212(10) 0.0546(5) Uani 1 1 d . . . . .
C24 C 0.54016(17) 0.53939(18) 0.36265(12) 0.0683(6) Uani 1 1 d . . . . .
C25 C 0.57382(16) 0.48944(19) 0.31264(12) 0.0676(6) Uani 1 1 d . . . . .
H25 H 0.6171 0.5143 0.2860 0.081 Uiso 1 1 calc R U . . .
C26 C 0.54343(16) 0.40328(19) 0.30217(11) 0.0663(6) Uani 1 1 d . . . . .
H26 H 0.5668 0.3700 0.2686 0.080 Uiso 1 1 calc R U . . .
C27 C 0.47833(15) 0.36495(18) 0.34096(11) 0.0632(6) Uani 1 1 d . . . . .
C28 C 0.44436(18) 0.4150(2) 0.39097(12) 0.0757(7) Uani 1 1 d . . . . .
H28 H 0.4008 0.3903 0.4175 0.091 Uiso 1 1 calc R U . . .
C29 C 0.47515(19) 0.5008(2) 0.40130(13) 0.0800(8) Uani 1 1 d . . . . .
H29 H 0.4520 0.5340 0.4350 0.096 Uiso 1 1 calc R U . . .
C30 C 0.3893(2) 0.2364(3) 0.36660(16) 0.1007(10) Uani 1 1 d . . . . .
H30A H 0.4148 0.2382 0.4112 0.151 Uiso 1 1 calc R U . . .
H30B H 0.3807 0.1754 0.3530 0.151 Uiso 1 1 calc R U . . .
H30C H 0.3297 0.2667 0.3629 0.151 Uiso 1 1 calc R U . . .
C31 C 0.72822(13) 0.33762(13) 0.41502(10) 0.0490(4) Uani 1 1 d . . . . .
C32 C 0.73747(16) 0.26787(15) 0.37154(12) 0.0604(5) Uani 1 1 d . . . . .
H32 H 0.7752 0.2740 0.3366 0.072 Uiso 1 1 calc R U . . .
C33 C 0.68951(19) 0.18856(16) 0.38098(14) 0.0725(7) Uani 1 1 d . . . . .
H33 H 0.6952 0.1419 0.3515 0.087 Uiso 1 1 calc R U . . .
C34 C 0.63357(19) 0.17667(17) 0.43263(15) 0.0760(7) Uani 1 1 d . . . . .
C35 C 0.5828(3) 0.0884(2) 0.4416(2) 0.1193(13) Uani 1 1 d . . . . .
H35A H 0.5392 0.0951 0.4749 0.179 Uiso 1 1 calc R U . . .
H35B H 0.6281 0.0430 0.4546 0.179 Uiso 1 1 calc R U . . .
H35C H 0.5493 0.0716 0.4012 0.179 Uiso 1 1 calc R U . . .
C36 C 0.62579(19) 0.24676(18) 0.47504(14) 0.0742(7) Uani 1 1 d . . . . .
H36 H 0.5885 0.2405 0.5101 0.089 Uiso 1 1 calc R U . . .
C37 C 0.67242(16) 0.32670(15) 0.46660(12) 0.0601(5) Uani 1 1 d . . . . .
H37 H 0.6660 0.3733 0.4959 0.072 Uiso 1 1 calc R U . . .
C38 C 0.85142(14) 0.44069(13) 0.38051(9) 0.0481(4) Uani 1 1 d . . . . .
C39 C 0.99125(16) 0.56657(14) 0.36525(11) 0.0574(5) Uani 1 1 d . . . . .
C40 C 1.01879(18) 0.61268(17) 0.31143(12) 0.0677(6) Uani 1 1 d . . . . .
H40 H 0.9737 0.6327 0.2796 0.081 Uiso 1 1 calc R U . . .
C41 C 1.11445(18) 0.62938(17) 0.30465(13) 0.0695(6) Uani 1 1 d . . . . .
H41 H 1.1329 0.6617 0.2690 0.083 Uiso 1 1 calc R U . . .
C42 C 1.18068(17) 0.59793(16) 0.35075(13) 0.0665(6) Uani 1 1 d . . . . .
C43 C 1.1538(2) 0.55099(18) 0.40392(12) 0.0728(7) Uani 1 1 d . . . . .
H43 H 1.1991 0.5290 0.4348 0.087 Uiso 1 1 calc R U . . .
C44 C 1.0606(2) 0.53675(17) 0.41116(12) 0.0696(6) Uani 1 1 d . . . . .
H44 H 1.0430 0.5062 0.4479 0.084 Uiso 1 1 calc R U . . .
C45 C 1.3083(2) 0.6506(3) 0.2917(2) 0.1177(13) Uani 1 1 d . . . . .
H45A H 1.2809 0.6212 0.2533 0.177 Uiso 1 1 calc R U . . .
H45B H 1.3757 0.6461 0.2929 0.177 Uiso 1 1 calc R U . . .
H45C H 1.2902 0.7124 0.2909 0.177 Uiso 1 1 calc R U . . .
N1 N 0.53932(11) 0.89662(13) 0.28152(8) 0.0548(4) Uani 1 1 d . . . . .
H1 H 0.5500 0.9014 0.2409 0.066 Uiso 1 1 calc R U . . .
N2 N 0.68971(13) 0.72730(12) 0.45954(9) 0.0581(4) Uani 1 1 d . . . . .
H2A H 0.6644 0.7713 0.4377 0.070 Uiso 1 1 calc R U . . .
N3 N 0.77098(12) 0.42245(11) 0.40793(9) 0.0516(4) Uani 1 1 d . . . . .
H3A H 0.7418 0.4674 0.4230 0.062 Uiso 1 1 calc R U . . .
O1 O 0.61609(10) 0.87692(10) 0.38204(7) 0.0540(3) Uani 1 1 d . . . . .
O2 O 1.04324(11) 0.86741(12) 0.47573(8) 0.0691(4) Uani 1 1 d . . . . .
O3 O 0.68130(10) 0.57561(10) 0.46877(7) 0.0575(4) Uani 1 1 d . . . . .
O4 O 0.45263(13) 0.27949(14) 0.32596(9) 0.0829(5) Uani 1 1 d . . . . .
O5 O 0.90484(10) 0.38694(10) 0.35834(7) 0.0550(4) Uani 1 1 d . . . . .
O6 O 1.27592(13) 0.60933(15) 0.34795(12) 0.0980(7) Uani 1 1 d . . . . .
S1 S 0.72046(4) 0.90774(6) 0.28188(3) 0.0817(2) Uani 1 1 d . . . . .
S2 S 0.57422(6) 0.65262(5) 0.37282(4) 0.0965(3) Uani 1 1 d . . . . .
S3 S 0.87070(5) 0.55905(4) 0.37888(5) 0.0864(3) Uani 1 1 d . . . . .

loop_
_atom_site_aniso_label
_atom_site_aniso_U_11
_atom_site_aniso_U_22
_atom_site_aniso_U_33
_atom_site_aniso_U_23
_atom_site_aniso_U_13
_atom_site_aniso_U_12
C1 0.0394(9) 0.0583(12) 0.0451(10) 0.0082(9) 0.0007(8) -0.0022(8)
C2 0.0473(12) 0.142(3) 0.0447(12) 0.0132(14) -0.0003(9) 0.0020(14)
C3 0.0505(13) 0.147(3) 0.0543(13) 0.0110(15) 0.0108(11) -0.0008(15)
C4 0.0421(10) 0.0698(14) 0.0676(14) 0.0012(11) 0.0036(10) -0.0030(10)
C5 0.0438(12) 0.112(2) 0.096(2) -0.0077(17) 0.0069(12) -0.0030(13)
C6 0.0448(10) 0.0757(15) 0.0567(12) 0.0076(11) -0.0089(9) -0.0036(10)
C7 0.0487(11) 0.0738(14) 0.0442(10) 0.0087(10) -0.0010(8) -0.0036(10)
C8 0.0397(9) 0.0513(11) 0.0464(10) 0.0047(8) 0.0018(8) 0.0012(8)
C9 0.0355(9) 0.0796(15) 0.0452(10) -0.0011(10) 0.0038(8) -0.0035(9)
C10 0.0567(13) 0.0616(14) 0.0735(15) -0.0009(11) -0.0106(11) 0.0143(10)
C11 0.0631(13) 0.0517(13) 0.0759(15) -0.0128(11) -0.0130(11) 0.0042(10)
C12 0.0391(9) 0.0563(12) 0.0499(11) -0.0043(9) 0.0003(8) 0.0044(8)
C13 0.0574(12) 0.0481(11) 0.0658(13) -0.0064(10) 0.0022(10) 0.0057(9)
C14 0.0544(12) 0.0661(14) 0.0614(13) -0.0134(11) 0.0018(10) -0.0108(11)
C15 0.0687(16) 0.094(2) 0.093(2) 0.0142(16) -0.0114(14) 0.0308(15)
C16 0.0560(11) 0.0527(12) 0.0471(10) 0.0077(9) 0.0085(9) 0.0063(9)
C17 0.0696(14) 0.0523(13) 0.0728(15) 0.0073(11) 0.0017(12) 0.0091(11)
C18 0.0834(17) 0.0567(14) 0.0798(17) -0.0029(12) 0.0014(14) -0.0012(12)
C19 0.0630(14) 0.0719(15) 0.0571(13) 0.0052(11) 0.0039(11) -0.0050(12)
C20 0.0844(19) 0.098(2) 0.088(2) -0.0064(17) -0.0083(16) -0.0120(16)
C21 0.0639(14) 0.0682(15) 0.0620(14) 0.0110(11) -0.0018(11) 0.0082(11)
C22 0.0689(14) 0.0543(12) 0.0589(13) 0.0042(10) -0.0031(11) 0.0115(11)
C23 0.0547(12) 0.0586(13) 0.0510(11) -0.0012(10) 0.0074(9) 0.0145(10)
C24 0.0595(13) 0.0784(17) 0.0644(14) -0.0075(12) -0.0132(11) 0.0131(12)
C25 0.0509(12) 0.0901(18) 0.0616(14) -0.0036(13) 0.0016(10) -0.0016(12)
C26 0.0511(12) 0.0950(19) 0.0538(12) -0.0159(12) 0.0097(10) -0.0015(12)
C27 0.0474(11) 0.0908(18) 0.0511(12) -0.0063(11) 0.0004(9) 0.0008(11)
C28 0.0586(14) 0.110(2) 0.0595(14) -0.0034(14) 0.0145(11) 0.0070(14)
C29 0.0712(16) 0.105(2) 0.0643(15) -0.0191(15) 0.0051(13) 0.0252(16)
C30 0.094(2) 0.124(3) 0.085(2) 0.0125(19) 0.0096(17) -0.031(2)
C31 0.0441(10) 0.0458(10) 0.0554(11) -0.0013(9) -0.0078(8) 0.0066(8)
C32 0.0630(13) 0.0540(13) 0.0628(13) -0.0090(10) -0.0042(10) 0.0074(10)
C33 0.0778(16) 0.0500(13) 0.0862(18) -0.0156(12) -0.0179(14) 0.0069(12)
C34 0.0715(16) 0.0560(14) 0.098(2) 0.0049(13) -0.0131(15) -0.0053(12)
C35 0.124(3) 0.0677(19) 0.164(4) 0.006(2) 0.000(3) -0.0291(19)
C36 0.0714(16) 0.0684(16) 0.0831(17) 0.0049(13) 0.0070(13) -0.0091(13)
C37 0.0567(12) 0.0571(13) 0.0664(14) -0.0068(10) 0.0036(10) -0.0015(10)
C38 0.0483(10) 0.0478(10) 0.0473(10) -0.0064(8) -0.0019(8) 0.0068(8)
C39 0.0631(13) 0.0457(11) 0.0655(13) -0.0086(10) 0.0191(11) -0.0023(10)
C40 0.0699(15) 0.0653(15) 0.0685(14) 0.0073(12) 0.0106(12) 0.0165(12)
C41 0.0729(15) 0.0681(15) 0.0696(15) 0.0161(12) 0.0196(12) 0.0019(12)
C42 0.0623(14) 0.0592(14) 0.0776(16) 0.0010(12) 0.0034(12) -0.0034(11)
C43 0.0831(17) 0.0700(16) 0.0632(14) 0.0031(12) -0.0082(13) -0.0115(13)
C44 0.0897(18) 0.0658(15) 0.0544(13) -0.0018(11) 0.0123(12) -0.0147(13)
C45 0.0713(19) 0.122(3) 0.163(4) 0.045(3) 0.034(2) -0.0063(19)
N1 0.0399(8) 0.0848(13) 0.0396(8) 0.0119(8) 0.0024(7) -0.0024(8)
N2 0.0652(11) 0.0541(10) 0.0536(10) 0.0086(8) -0.0050(8) 0.0133(9)
N3 0.0504(9) 0.0433(9) 0.0616(10) -0.0072(7) 0.0067(8) 0.0061(7)
O1 0.0510(8) 0.0666(9) 0.0439(7) 0.0095(6) 0.0004(6) 0.0084(7)
O2 0.0552(9) 0.0751(11) 0.0736(10) -0.0083(8) -0.0186(8) 0.0130(8)
O3 0.0591(8) 0.0559(9) 0.0575(8) 0.0015(7) 0.0045(7) 0.0120(7)
O4 0.0789(12) 0.0983(14) 0.0724(11) -0.0094(10) 0.0129(9) -0.0223(10)
O5 0.0509(8) 0.0560(8) 0.0579(8) -0.0096(7) 0.0019(6) 0.0112(7)
O6 0.0645(11) 0.1029(16) 0.1257(18) 0.0244(13) -0.0003(11) -0.0144(11)
S1 0.0415(3) 0.1552(7) 0.0479(3) 0.0148(4) 0.0000(2) -0.0096(4)
S2 0.1131(6) 0.0749(5) 0.0938(5) -0.0018(4) -0.0457(5) 0.0182(4)
S3 0.0726(4) 0.0486(3) 0.1437(7) -0.0082(4) 0.0468(4) 0.0035(3)

loop_
_atom_type_symbol
_atom_type_description
_atom_type_scat_dispersion_real
_atom_type_scat_dispersion_imag
_atom_type_scat_source
C C 0.0033 0.0016 'International Tables Vol C Tables 4.2.6.8 and 6.1.1.4'
H H 0.0000 0.0000 'International Tables Vol C Tables 4.2.6.8 and 6.1.1.4'
N N 0.0061 0.0033 'International Tables Vol C Tables 4.2.6.8 and 6.1.1.4'
O O 0.0106 0.0060 'International Tables Vol C Tables 4.2.6.8 and 6.1.1.4'
S S 0.1246 0.1234 'International Tables Vol C Tables 4.2.6.8 and 6.1.1.4'

loop_
_geom_angle_atom_site_label_1
_geom_angle_atom_site_label_2
_geom_angle_atom_site_label_3
_geom_angle
_geom_angle_site_symmetry_1
_geom_angle_site_symmetry_3
_geom_angle_publ_flag
C2 C1 C7 118.94(19) . . ?
C2 C1 N1 124.03(18) . . ?
C7 C1 N1 117.01(17) . . ?
C1 C2 C3 119.3(2) . . ?
C1 C2 H2 120.3 . . ?
C3 C2 H2 120.3 . . ?
C4 C3 C2 122.5(2) . . ?
C4 C3 H3 118.7 . . ?
C2 C3 H3 118.7 . . ?
C6 C4 C3 117.1(2) . . ?
C6 C4 C5 121.3(2) . . ?
C3 C4 C5 121.6(2) . . ?
C4 C5 H5A 109.5 . . ?
C4 C5 H5B 109.5 . . ?
H5A C5 H5B 109.5 . . ?
C4 C5 H5C 109.5 . . ?
H5A C5 H5C 109.5 . . ?
H5B C5 H5C 109.5 . . ?
C4 C6 C7 121.5(2) . . ?
C4 C6 H6 119.3 . . ?
C7 C6 H6 119.3 . . ?
C6 C7 C1 120.58(19) . . ?
C6 C7 H7 119.7 . . ?
C1 C7 H7 119.7 . . ?
O1 C8 N1 126.17(18) . . ?
O1 C8 S1 123.69(15) . . ?
N1 C8 S1 110.13(14) . . ?
C14 C9 C10 118.55(19) . . ?
C14 C9 S1 121.05(17) . . ?
C10 C9 S1 120.05(18) . . ?
C11 C10 C9 120.7(2) . . ?
C11 C10 H10 119.7 . . ?
C9 C10 H10 119.7 . . ?
C10 C11 C12 120.2(2) . . ?
C10 C11 H11 119.9 . . ?
C12 C11 H11 119.9 . . ?
O2 C12 C13 124.43(19) . . ?
O2 C12 C11 115.86(18) . . ?
C13 C12 C11 119.70(19) . . ?
C12 C13 C14 119.6(2) . . ?
C12 C13 H13 120.2 . . ?
C14 C13 H13 120.2 . . ?
C9 C14 C13 121.3(2) . . ?
C9 C14 H14 119.3 . . ?
C13 C14 H14 119.3 . . ?
O2 C15 H15A 109.5 . . ?
O2 C15 H15B 109.5 . . ?
H15A C15 H15B 109.5 . . ?
O2 C15 H15C 109.5 . . ?
H15A C15 H15C 109.5 . . ?
H15B C15 H15C 109.5 . . ?
C17 C16 C22 118.9(2) . . ?
C17 C16 N2 117.96(19) . . ?
C22 C16 N2 123.1(2) . . ?
C18 C17 C16 120.3(2) . . ?
C18 C17 H17 119.8 . . ?
C16 C17 H17 119.8 . . ?
C17 C18 C19 121.9(2) . . ?
C17 C18 H18 119.1 . . ?
C19 C18 H18 119.1 . . ?
C21 C19 C18 117.0(2) . . ?
C21 C19 C20 120.6(2) . . ?
C18 C19 C20 122.4(3) . . ?
C19 C20 H20A 109.5 . . ?
C19 C20 H20B 109.5 . . ?
H20A C20 H20B 109.5 . . ?
C19 C20 H20C 109.5 . . ?
H20A C20 H20C 109.5 . . ?
H20B C20 H20C 109.5 . . ?
C19 C21 C22 122.3(2) . . ?
C19 C21 H21 118.9 . . ?
C22 C21 H21 118.9 . . ?
C21 C22 C16 119.6(2) . . ?
C21 C22 H22 120.2 . . ?
C16 C22 H22 120.2 . . ?
O3 C23 N2 126.1(2) . . ?
O3 C23 S2 123.29(18) . . ?
N2 C23 S2 110.61(15) . . ?
C25 C24 C29 118.7(3) . . ?
C25 C24 S2 119.9(2) . . ?
C29 C24 S2 121.3(2) . . ?
C26 C25 C24 120.1(2) . . ?
C26 C25 H25 119.9 . . ?
C24 C25 H25 119.9 . . ?
C25 C26 C27 121.0(2) . . ?
C25 C26 H26 119.5 . . ?
C27 C26 H26 119.5 . . ?
O4 C27 C28 125.0(2) . . ?
O4 C27 C26 116.0(2) . . ?
C28 C27 C26 119.0(3) . . ?
C29 C28 C27 119.8(3) . . ?
C29 C28 H28 120.1 . . ?
C27 C28 H28 120.1 . . ?
C28 C29 C24 121.4(2) . . ?
C28 C29 H29 119.3 . . ?
C24 C29 H29 119.3 . . ?
O4 C30 H30A 109.5 . . ?
O4 C30 H30B 109.5 . . ?
H30A C30 H30B 109.5 . . ?
O4 C30 H30C 109.5 . . ?
H30A C30 H30C 109.5 . . ?
H30B C30 H30C 109.5 . . ?
C37 C31 C32 119.5(2) . . ?
C37 C31 N3 117.39(18) . . ?
C32 C31 N3 123.1(2) . . ?
C31 C32 C33 118.9(2) . . ?
C31 C32 H32 120.6 . . ?
C33 C32 H32 120.6 . . ?
C34 C33 C32 122.2(2) . . ?
C34 C33 H33 118.9 . . ?
C32 C33 H33 118.9 . . ?
C36 C34 C33 117.7(2) . . ?
C36 C34 C35 121.7(3) . . ?
C33 C34 C35 120.6(3) . . ?
C34 C35 H35A 109.5 . . ?
C34 C35 H35B 109.5 . . ?
H35A C35 H35B 109.5 . . ?
C34 C35 H35C 109.5 . . ?
H35A C35 H35C 109.5 . . ?
H35B C35 H35C 109.5 . . ?
C34 C36 C37 121.3(3) . . ?
C34 C36 H36 119.4 . . ?
C37 C36 H36 119.4 . . ?
C31 C37 C36 120.4(2) . . ?
C31 C37 H37 119.8 . . ?
C36 C37 H37 119.8 . . ?
O5 C38 N3 126.74(19) . . ?
O5 C38 S3 123.03(17) . . ?
N3 C38 S3 110.22(14) . . ?
C40 C39 C44 118.2(2) . . ?
C40 C39 S3 119.66(19) . . ?
C44 C39 S3 121.65(18) . . ?
C39 C40 C41 120.2(2) . . ?
C39 C40 H40 119.9 . . ?
C41 C40 H40 119.9 . . ?
C42 C41 C40 119.7(2) . . ?
C42 C41 H41 120.2 . . ?
C40 C41 H41 120.2 . . ?
C41 C42 O6 124.1(2) . . ?
C41 C42 C43 120.4(2) . . ?
O6 C42 C43 115.5(2) . . ?
C44 C43 C42 119.7(2) . . ?
C44 C43 H43 120.1 . . ?
C42 C43 H43 120.1 . . ?
C43 C44 C39 121.7(2) . . ?
C43 C44 H44 119.1 . . ?
C39 C44 H44 119.1 . . ?
O6 C45 H45A 109.5 . . ?
O6 C45 H45B 109.5 . . ?
H45A C45 H45B 109.5 . . ?
O6 C45 H45C 109.5 . . ?
H45A C45 H45C 109.5 . . ?
H45B C45 H45C 109.5 . . ?
C8 N1 C1 128.13(16) . . ?
C8 N1 H1 115.9 . . ?
C1 N1 H1 115.9 . . ?
C23 N2 C16 128.20(18) . . ?
C23 N2 H2A 115.9 . . ?
C16 N2 H2A 115.9 . . ?
C38 N3 C31 127.65(17) . . ?
C38 N3 H3A 116.2 . . ?
C31 N3 H3A 116.2 . . ?
C12 O2 C15 118.46(19) . . ?
C27 O4 C30 117.7(2) . . ?
C42 O6 C45 118.0(2) . . ?
C9 S1 C8 102.66(9) . . ?
C24 S2 C23 101.53(11) . . ?
C39 S3 C38 102.61(10) . . ?

loop_
_geom_bond_atom_site_label_1
_geom_bond_atom_site_label_2
_geom_bond_distance
_geom_bond_site_symmetry_2
_geom_bond_publ_flag
C1 C2 1.377(3) . ?
C1 C7 1.380(3) . ?
C1 N1 1.417(2) . ?
C2 C3 1.383(3) . ?
C2 H2 0.9300 . ?
C3 C4 1.377(3) . ?
C3 H3 0.9300 . ?
C4 C6 1.374(3) . ?
C4 C5 1.510(3) . ?
C5 H5A 0.9600 . ?
C5 H5B 0.9600 . ?
C5 H5C 0.9600 . ?
C6 C7 1.379(3) . ?
C6 H6 0.9300 . ?
C7 H7 0.9300 . ?
C8 O1 1.212(2) . ?
C8 N1 1.344(2) . ?
C8 S1 1.790(2) . ?
C9 C14 1.376(3) . ?
C9 C10 1.376(3) . ?
C9 S1 1.759(2) . ?
C10 C11 1.375(3) . ?
C10 H10 0.9300 . ?
C11 C12 1.381(3) . ?
C11 H11 0.9300 . ?
C12 O2 1.361(2) . ?
C12 C13 1.371(3) . ?
C13 C14 1.380(3) . ?
C13 H13 0.9300 . ?
C14 H14 0.9300 . ?
C15 O2 1.422(3) . ?
C15 H15A 0.9600 . ?
C15 H15B 0.9600 . ?
C15 H15C 0.9600 . ?
C16 C17 1.378(3) . ?
C16 C22 1.385(3) . ?
C16 N2 1.416(3) . ?
C17 C18 1.374(4) . ?
C17 H17 0.9300 . ?
C18 C19 1.383(4) . ?
C18 H18 0.9300 . ?
C19 C21 1.374(3) . ?
C19 C20 1.516(4) . ?
C20 H20A 0.9600 . ?
C20 H20B 0.9600 . ?
C20 H20C 0.9600 . ?
C21 C22 1.381(3) . ?
C21 H21 0.9300 . ?
C22 H22 0.9300 . ?
C23 O3 1.219(2) . ?
C23 N2 1.339(3) . ?
C23 S2 1.789(2) . ?
C24 C25 1.382(3) . ?
C24 C29 1.387(4) . ?
C24 S2 1.770(3) . ?
C25 C26 1.371(4) . ?
C25 H25 0.9300 . ?
C26 C27 1.388(3) . ?
C26 H26 0.9300 . ?
C27 O4 1.359(3) . ?
C27 C28 1.385(3) . ?
C28 C29 1.368(4) . ?
C28 H28 0.9300 . ?
C29 H29 0.9300 . ?
C30 O4 1.425(3) . ?
C30 H30A 0.9600 . ?
C30 H30B 0.9600 . ?
C30 H30C 0.9600 . ?
C31 C37 1.378(3) . ?
C31 C32 1.385(3) . ?
C31 N3 1.419(3) . ?
C32 C33 1.389(3) . ?
C32 H32 0.9300 . ?
C33 C34 1.382(4) . ?
C33 H33 0.9300 . ?
C34 C36 1.372(4) . ?
C34 C35 1.522(4) . ?
C35 H35A 0.9600 . ?
C35 H35B 0.9600 . ?
C35 H35C 0.9600 . ?
C36 C37 1.385(3) . ?
C36 H36 0.9300 . ?
C37 H37 0.9300 . ?
C38 O5 1.217(2) . ?
C38 N3 1.340(3) . ?
C38 S3 1.792(2) . ?
C39 C40 1.382(3) . ?
C39 C44 1.387(3) . ?
C39 S3 1.761(2) . ?
C40 C41 1.401(3) . ?
C40 H40 0.9300 . ?
C41 C42 1.368(3) . ?
C41 H41 0.9300 . ?
C42 O6 1.371(3) . ?
C42 C43 1.374(4) . ?
C43 C44 1.362(4) . ?
C43 H43 0.9300 . ?
C44 H44 0.9300 . ?
C45 O6 1.414(4) . ?
C45 H45A 0.9600 . ?
C45 H45B 0.9600 . ?
C45 H45C 0.9600 . ?
N1 H1 0.8600 . ?
N2 H2A 0.8600 . ?
N3 H3A 0.8600 . ?

loop_
_geom_torsion_atom_site_label_1
_geom_torsion_atom_site_label_2
_geom_torsion_atom_site_label_3
_geom_torsion_atom_site_label_4
_geom_torsion
_geom_torsion_site_symmetry_1
_geom_torsion_site_symmetry_2
_geom_torsion_site_symmetry_3
_geom_torsion_site_symmetry_4
_geom_torsion_publ_flag
C7 C1 C2 C3 0.3(4) . . . . ?
N1 C1 C2 C3 178.6(3) . . . . ?
C1 C2 C3 C4 -0.1(5) . . . . ?
C2 C3 C4 C6 -0.3(5) . . . . ?
C2 C3 C4 C5 179.2(3) . . . . ?
C3 C4 C6 C7 0.5(4) . . . . ?
C5 C4 C6 C7 -179.0(2) . . . . ?
C4 C6 C7 C1 -0.3(4) . . . . ?
C2 C1 C7 C6 -0.1(4) . . . . ?
N1 C1 C7 C6 -178.5(2) . . . . ?
C14 C9 C10 C11 0.3(3) . . . . ?
S1 C9 C10 C11 -172.92(19) . . . . ?
C9 C10 C11 C12 0.0(4) . . . . ?
C10 C11 C12 O2 178.7(2) . . . . ?
C10 C11 C12 C13 -0.5(4) . . . . ?
O2 C12 C13 C14 -178.3(2) . . . . ?
C11 C12 C13 C14 0.9(3) . . . . ?
C10 C9 C14 C13 0.0(3) . . . . ?
S1 C9 C14 C13 173.16(17) . . . . ?
C12 C13 C14 C9 -0.6(3) . . . . ?
C22 C16 C17 C18 -0.4(4) . . . . ?
N2 C16 C17 C18 -178.4(2) . . . . ?
C16 C17 C18 C19 0.0(4) . . . . ?
C17 C18 C19 C21 0.6(4) . . . . ?
C17 C18 C19 C20 178.7(3) . . . . ?
C18 C19 C21 C22 -0.8(4) . . . . ?
C20 C19 C21 C22 -178.9(2) . . . . ?
C19 C21 C22 C16 0.4(4) . . . . ?
C17 C16 C22 C21 0.2(3) . . . . ?
N2 C16 C22 C21 178.1(2) . . . . ?
C29 C24 C25 C26 -0.4(4) . . . . ?
S2 C24 C25 C26 -176.23(18) . . . . ?
C24 C25 C26 C27 0.4(4) . . . . ?
C25 C26 C27 O4 179.5(2) . . . . ?
C25 C26 C27 C28 -0.3(4) . . . . ?
O4 C27 C28 C29 -179.7(2) . . . . ?
C26 C27 C28 C29 0.1(4) . . . . ?
C27 C28 C29 C24 0.0(4) . . . . ?
C25 C24 C29 C28 0.2(4) . . . . ?
S2 C24 C29 C28 176.0(2) . . . . ?
C37 C31 C32 C33 0.4(3) . . . . ?
N3 C31 C32 C33 -177.15(19) . . . . ?
C31 C32 C33 C34 -0.6(4) . . . . ?
C32 C33 C34 C36 0.5(4) . . . . ?
C32 C33 C34 C35 -179.4(3) . . . . ?
C33 C34 C36 C37 -0.1(4) . . . . ?
C35 C34 C36 C37 179.8(3) . . . . ?
C32 C31 C37 C36 0.0(3) . . . . ?
N3 C31 C37 C36 177.6(2) . . . . ?
C34 C36 C37 C31 -0.1(4) . . . . ?
C44 C39 C40 C41 -0.9(3) . . . . ?
S3 C39 C40 C41 171.48(19) . . . . ?
C39 C40 C41 C42 1.6(4) . . . . ?
C40 C41 C42 O6 178.8(2) . . . . ?
C40 C41 C42 C43 -0.7(4) . . . . ?
C41 C42 C43 C44 -0.9(4) . . . . ?
O6 C42 C43 C44 179.6(2) . . . . ?
C42 C43 C44 C39 1.6(4) . . . . ?
C40 C39 C44 C43 -0.7(4) . . . . ?
S3 C39 C44 C43 -172.9(2) . . . . ?
O1 C8 N1 C1 5.7(4) . . . . ?
S1 C8 N1 C1 -173.07(18) . . . . ?
C2 C1 N1 C8 1.4(4) . . . . ?
C7 C1 N1 C8 179.7(2) . . . . ?
O3 C23 N2 C16 3.6(4) . . . . ?
S2 C23 N2 C16 -176.43(17) . . . . ?
C17 C16 N2 C23 -165.6(2) . . . . ?
C22 C16 N2 C23 16.6(3) . . . . ?
O5 C38 N3 C31 -2.7(3) . . . . ?
S3 C38 N3 C31 176.18(16) . . . . ?
C37 C31 N3 C38 152.5(2) . . . . ?
C32 C31 N3 C38 -30.0(3) . . . . ?
C13 C12 O2 C15 2.4(3) . . . . ?
C11 C12 O2 C15 -176.8(2) . . . . ?
C28 C27 O4 C30 -3.1(4) . . . . ?
C26 C27 O4 C30 177.1(2) . . . . ?
C41 C42 O6 C45 -4.7(4) . . . . ?
C43 C42 O6 C45 174.9(3) . . . . ?
C14 C9 S1 C8 91.62(19) . . . . ?
C10 C9 S1 C8 -95.35(19) . . . . ?
O1 C8 S1 C9 3.9(2) . . . . ?
N1 C8 S1 C9 -177.34(16) . . . . ?
C25 C24 S2 C23 -104.4(2) . . . . ?
C29 C24 S2 C23 79.8(2) . . . . ?
O3 C23 S2 C24 2.5(2) . . . . ?
N2 C23 S2 C24 -177.40(17) . . . . ?
C40 C39 S3 C38 122.26(19) . . . . ?
C44 C39 S3 C38 -65.6(2) . . . . ?
O5 C38 S3 C39 -18.1(2) . . . . ?
N3 C38 S3 C39 163.04(15) . . . . ?
